data_4033051
loop_
_publ_author_name
'Denisenko, Aleksandr V.'
'Druzhenko, Tetiana'
'Skalenko, Yevhen'
'Samoilenko, Maryna'
'Grygorenko, Oleksandr O.'
'Zozulya, Sergey'
'Mykhailiuk, Pavel K.'

_publ_section_title
;
 Photochemical Synthesis of 3-Azabicyclo[3.2.0]heptanes: Advanced Building
 Blocks for Drug Discovery.
;
_journal_issue 18
_journal_name_full 'The Journal of organic chemistry'
_journal_page_first 9627
_journal_page_last 9636
_journal_paper_doi 10.1021/acs.joc.7b01678
_journal_volume 82
_journal_year 2017
_chemical_formula_sum 'C20 H21 N O'
_chemical_formula_weight 291.38
_space_group_crystal_system orthorhombic
_space_group_IT_number 19
_space_group_name_Hall 'P 2ac 2ab'
_space_group_name_H-M_alt 'P 21 21 21'
_symmetry_space_group_name_Hall 'P 2ac 2ab'
_symmetry_space_group_name_H-M 'P 21 21 21'
_atom_sites_solution_hydrogens geom
_audit_creation_method SHELXL-2014/7
_cell_angle_alpha 90
_cell_angle_beta 90
_cell_angle_gamma 90
_cell_formula_units_Z 4
_cell_length_a 8.366(3)
_cell_length_b 10.586(4)
_cell_length_c 18.446(6)
_cell_measurement_reflns_used 321
_cell_measurement_temperature 293(2)
_cell_measurement_theta_max 17.6
_cell_measurement_theta_min 3.3
_cell_volume 1633.6(10)
_computing_structure_refinement 'SHELXL-2014/7 (Sheldrick, 2014)'
_diffrn_ambient_temperature 293(2)
_diffrn_detector_area_resol_mean 16.1827
_diffrn_measured_fraction_theta_full 0.973
_diffrn_measured_fraction_theta_max 0.973
_diffrn_measurement_device_type 'Xcalibur, Sapphire3'
_diffrn_radiation_type MoK\a
_diffrn_radiation_wavelength 0.71073
_diffrn_reflns_av_R_equivalents 0.2363
_diffrn_reflns_av_unetI/netI 0.1596
_diffrn_reflns_Laue_measured_fraction_full 0.973
_diffrn_reflns_Laue_measured_fraction_max 0.973
_diffrn_reflns_limit_h_max 9
_diffrn_reflns_limit_h_min -9
_diffrn_reflns_limit_k_max 12
_diffrn_reflns_limit_k_min -12
_diffrn_reflns_limit_l_max 21
_diffrn_reflns_limit_l_min -21
_diffrn_reflns_number 15366
_diffrn_reflns_point_group_measured_fraction_full 0.940
_diffrn_reflns_point_group_measured_fraction_max 0.940
_diffrn_reflns_theta_full 24.999
_diffrn_reflns_theta_max 24.999
_diffrn_reflns_theta_min 3.104
_diffrn_source 'Enhance (Mo) X-ray Source'
_exptl_absorpt_coefficient_mu 0.072
_exptl_absorpt_correction_type none
_exptl_crystal_density_diffrn 1.185
_exptl_crystal_description parallelepiped
_exptl_crystal_F_000 624
_exptl_crystal_size_max 0.150
_exptl_crystal_size_mid 0.100
_exptl_crystal_size_min 0.080
_refine_diff_density_max 0.101
_refine_diff_density_min -0.103
_refine_diff_density_rms 0.029
_refine_ls_abs_structure_details
;
 Flack x determined using 176 quotients [(I+)-(I-)]/[(I+)+(I-)]
 (Parsons, Flack and Wagner, Acta Cryst. B69 (2013) 249-259).
;
_refine_ls_abs_structure_Flack -5.1(10)
_refine_ls_extinction_method none
_refine_ls_goodness_of_fit_ref 0.809
_refine_ls_hydrogen_treatment constr
_refine_ls_matrix_type full
_refine_ls_number_parameters 200
_refine_ls_number_reflns 2690
_refine_ls_number_restraints 0
_refine_ls_restrained_S_all 0.809
_refine_ls_R_factor_all 0.2447
_refine_ls_R_factor_gt 0.0667
_refine_ls_shift/su_max 0.000
_refine_ls_shift/su_mean 0.000
_refine_ls_structure_factor_coef Fsqd
_refine_ls_weighting_details 'w=1/[\s^2^(Fo^2^)+(0.0215P)^2^] where P=(Fo^2^+2Fc^2^)/3'
_refine_ls_weighting_scheme calc
_refine_ls_wR_factor_gt 0.1175
_refine_ls_wR_factor_ref 0.1674
_reflns_Friedel_coverage 0.664
_reflns_Friedel_fraction_full 0.893
_reflns_Friedel_fraction_max 0.893
_reflns_number_gt 805
_reflns_number_total 2690
_reflns_threshold_expression 'I > 2\s(I)'
_cod_data_source_file jo7b01678_si_002.cif
_cod_data_source_block t320_13
_cod_original_cell_volume 1633.6(9)
_cod_database_code 4033051
_shelx_shelxl_version_number 2014/7
_shelx_space_group_comment
;
The symmetry employed for this shelxl refinement is uniquely defined
by the following loop, which should always be used as a source of
symmetry information in preference to the above space-group names.
They are only intended as comments.
;
_shelx_estimated_absorpt_t_min 0.989
_shelx_estimated_absorpt_t_max 0.994

loop_
_space_group_symop_operation_xyz
'x, y, z'
'-x+1/2, -y, z+1/2'
'-x, y+1/2, -z+1/2'
'x+1/2, -y+1/2, -z'

loop_
_atom_site_label
_atom_site_type_symbol
_atom_site_fract_x
_atom_site_fract_y
_atom_site_fract_z
_atom_site_U_iso_or_equiv
_atom_site_adp_type
_atom_site_occupancy
_atom_site_site_symmetry_order
_atom_site_calc_flag
_atom_site_refinement_flags_posn
_atom_site_refinement_flags_adp
O1 O 0.2923(9) 0.5324(6) 0.7758(4) 0.135(3) Uani 1 1 d . .
N1 N 0.3754(11) 0.7328(8) 0.8010(4) 0.103(2) Uani 1 1 d . .
C1 C 0.3326(13) 0.8651(8) 0.7931(6) 0.122(3) Uani 1 1 d . .
H1A H 0.4175 0.9129 0.7701 0.146 Uiso 1 1 calc R U
H1B H 0.3071 0.9032 0.8395 0.146 Uiso 1 1 calc R U
C2 C 0.1832(15) 0.8563(9) 0.7438(6) 0.119(3) Uani 1 1 d . .
H2 H 0.0956 0.9129 0.7575 0.142 Uiso 1 1 calc R U
C3 C 0.2155(14) 0.8488(9) 0.6622(6) 0.129(4) Uani 1 1 d . .
H3A H 0.3284 0.8497 0.6503 0.155 Uiso 1 1 calc R U
H3B H 0.1587 0.9126 0.6346 0.155 Uiso 1 1 calc R U
C4 C 0.1395(12) 0.7164(9) 0.6562(4) 0.100(3) Uani 1 1 d . .
H4 H 0.2159 0.6543 0.6374 0.120 Uiso 1 1 calc R U
C5 C 0.1379(11) 0.7176(10) 0.7401(5) 0.105(3) Uani 1 1 d . .
H5 H 0.0337 0.6978 0.7616 0.127 Uiso 1 1 calc R U
C6 C 0.2785(12) 0.6467(10) 0.7743(5) 0.090(3) Uani 1 1 d . .
C7 C 0.5234(13) 0.6967(9) 0.8379(5) 0.101(3) Uani 1 1 d . .
H7 H 0.5142 0.6065 0.8490 0.122 Uiso 1 1 calc R U
C8 C 0.6684(13) 0.7111(9) 0.7875(5) 0.144(4) Uani 1 1 d . .
H8C H 0.6431 0.6771 0.7406 0.217 Uiso 1 1 calc R U
H8A H 0.7579 0.6663 0.8075 0.217 Uiso 1 1 calc R U
H8B H 0.6950 0.7989 0.7828 0.217 Uiso 1 1 calc R U
C9 C 0.5495(12) 0.7640(12) 0.9096(6) 0.106(3) Uani 1 1 d . .
C10 C 0.4964(13) 0.7055(11) 0.9729(8) 0.126(3) Uani 1 1 d . .
H10 H 0.4510 0.6254 0.9705 0.151 Uiso 1 1 calc R U
C11 C 0.5106(14) 0.7648(13) 1.0383(7) 0.133(4) Uani 1 1 d . .
H11 H 0.4767 0.7235 1.0801 0.160 Uiso 1 1 calc R U
C12 C 0.5733(13) 0.8834(14) 1.0437(7) 0.125(4) Uani 1 1 d . .
H12 H 0.5815 0.9239 1.0883 0.150 Uiso 1 1 calc R U
C13 C 0.6237(14) 0.9410(11) 0.9812(9) 0.128(4) Uani 1 1 d . .
H13 H 0.6661 1.0221 0.9842 0.153 Uiso 1 1 calc R U
C14 C 0.6143(12) 0.8845(11) 0.9144(6) 0.111(3) Uani 1 1 d . .
H14 H 0.6507 0.9260 0.8732 0.133 Uiso 1 1 calc R U
C15 C -0.0192(15) 0.7067(11) 0.6185(5) 0.105(3) Uani 1 1 d . .
C16 C -0.1303(16) 0.7998(11) 0.6278(5) 0.119(3) Uani 1 1 d . .
H16 H -0.1068 0.8698 0.6563 0.142 Uiso 1 1 calc R U
C17 C -0.2818(16) 0.7889(11) 0.5938(6) 0.123(4) Uani 1 1 d . .
H17 H -0.3596 0.8508 0.5998 0.147 Uiso 1 1 calc R U
C18 C -0.3094(15) 0.6866(15) 0.5526(6) 0.128(4) Uani 1 1 d . .
H18 H -0.4066 0.6807 0.5283 0.154 Uiso 1 1 calc R U
C19 C -0.2018(19) 0.5912(11) 0.5447(6) 0.129(4) Uani 1 1 d . .
H19 H -0.2240 0.5205 0.5165 0.154 Uiso 1 1 calc R U
C20 C -0.0582(14) 0.6048(10) 0.5805(6) 0.116(4) Uani 1 1 d . .
H20 H 0.0153 0.5390 0.5779 0.139 Uiso 1 1 calc R U

loop_
_atom_site_aniso_label
_atom_site_aniso_U_11
_atom_site_aniso_U_22
_atom_site_aniso_U_33
_atom_site_aniso_U_23
_atom_site_aniso_U_13
_atom_site_aniso_U_12
O1 0.156(7) 0.104(5) 0.146(6) 0.004(4) -0.031(5) -0.019(5)
N1 0.101(7) 0.115(7) 0.093(5) -0.013(5) 0.004(5) 0.004(6)
C1 0.118(9) 0.105(8) 0.143(9) -0.017(6) -0.034(8) 0.013(6)
C2 0.129(10) 0.114(8) 0.113(9) -0.032(6) -0.014(8) 0.020(7)
C3 0.091(8) 0.121(9) 0.176(12) 0.021(7) -0.018(8) -0.005(6)
C4 0.095(8) 0.127(8) 0.078(6) -0.006(5) 0.006(6) -0.003(6)
C5 0.067(7) 0.138(8) 0.111(8) -0.004(7) -0.011(6) 0.004(7)
C6 0.092(8) 0.091(6) 0.086(6) -0.016(6) -0.003(6) -0.014(7)
C7 0.079(8) 0.117(7) 0.107(8) 0.001(6) 0.004(7) -0.020(6)
C8 0.107(10) 0.200(10) 0.126(8) 0.004(8) -0.004(8) -0.010(8)
C9 0.086(8) 0.133(10) 0.099(8) 0.010(8) 0.001(6) 0.001(6)
C10 0.101(9) 0.139(9) 0.137(10) 0.026(10) -0.004(8) -0.024(7)
C11 0.129(11) 0.160(12) 0.111(10) 0.005(8) -0.008(8) -0.014(8)
C12 0.091(9) 0.176(13) 0.108(9) -0.017(9) -0.008(7) 0.003(8)
C13 0.098(9) 0.157(10) 0.128(9) -0.021(10) -0.010(9) 0.000(7)
C14 0.103(8) 0.121(8) 0.109(9) 0.024(8) 0.003(7) 0.010(7)
C15 0.093(9) 0.127(8) 0.094(7) 0.003(6) -0.023(6) -0.009(8)
C16 0.077(8) 0.163(10) 0.116(8) 0.020(7) -0.011(7) 0.016(8)
C17 0.115(12) 0.125(9) 0.128(9) 0.014(8) -0.001(8) 0.032(8)
C18 0.095(10) 0.158(11) 0.132(10) -0.007(8) -0.020(8) -0.003(9)
C19 0.142(12) 0.129(9) 0.114(9) -0.020(7) -0.005(9) -0.031(10)
C20 0.110(9) 0.117(8) 0.120(8) -0.026(7) -0.031(7) -0.030(7)

loop_
_atom_type_symbol
_atom_type_description
_atom_type_scat_dispersion_real
_atom_type_scat_dispersion_imag
_atom_type_scat_source
C C 0.0033 0.0016 'International Tables Vol C Tables 4.2.6.8 and 6.1.1.4'
H H 0.0000 0.0000 'International Tables Vol C Tables 4.2.6.8 and 6.1.1.4'
N N 0.0061 0.0033 'International Tables Vol C Tables 4.2.6.8 and 6.1.1.4'
O O 0.0106 0.0060 'International Tables Vol C Tables 4.2.6.8 and 6.1.1.4'

loop_
_geom_angle_atom_site_label_1
_geom_angle_atom_site_label_2
_geom_angle_atom_site_label_3
_geom_angle
C6 N1 C1 118.5(9)
C6 N1 C7 121.0(9)
C1 N1 C7 120.5(9)
N1 C1 C2 101.5(8)
C5 C2 C3 87.1(7)
C5 C2 C1 106.6(8)
C3 C2 C1 116.0(10)
C2 C3 C4 92.6(8)
C15 C4 C3 117.3(9)
C15 C4 C5 117.1(8)
C3 C4 C5 85.6(7)
C2 C5 C6 105.3(8)
C2 C5 C4 92.9(7)
C6 C5 C4 113.6(8)
O1 C6 N1 128.5(10)
O1 C6 C5 124.8(10)
N1 C6 C5 106.8(8)
N1 C7 C9 113.8(8)
N1 C7 C8 111.2(8)
C9 C7 C8 111.6(8)
C14 C9 C10 118.7(11)
C14 C9 C7 122.8(11)
C10 C9 C7 118.4(12)
C11 C10 C9 120.5(11)
C12 C11 C10 121.4(12)
C11 C12 C13 117.8(12)
C12 C13 C14 122.9(11)
C13 C14 C9 118.7(10)
C20 C15 C16 119.0(11)
C20 C15 C4 121.1(12)
C16 C15 C4 119.6(11)
C15 C16 C17 119.6(11)
C18 C17 C16 118.0(10)
C17 C18 C19 123.1(12)
C18 C19 C20 116.6(11)
C15 C20 C19 123.5(11)

loop_
_geom_bond_atom_site_label_1
_geom_bond_atom_site_label_2
_geom_bond_distance
O1 C6 1.216(8)
N1 C6 1.316(10)
N1 C1 1.453(8)
N1 C7 1.463(11)
C1 C2 1.548(13)
C2 C5 1.518(10)
C2 C3 1.531(12)
C3 C4 1.543(11)
C4 C15 1.502(13)
C4 C5 1.547(11)
C5 C6 1.531(11)
C7 C9 1.519(12)
C7 C8 1.536(12)
C9 C14 1.389(11)
C9 C10 1.393(13)
C10 C11 1.366(13)
C11 C12 1.365(12)
C12 C13 1.370(13)
C13 C14 1.372(12)
C15 C20 1.328(11)
C15 C16 1.365(12)
C16 C17 1.420(14)
C17 C18 1.343(13)
C18 C19 1.361(13)
C19 C20 1.379(12)

loop_
_geom_torsion_atom_site_label_1
_geom_torsion_atom_site_label_2
_geom_torsion_atom_site_label_3
_geom_torsion_atom_site_label_4
_geom_torsion
C6 N1 C1 C2 -6.6(11)
C7 N1 C1 C2 173.3(8)
N1 C1 C2 C5 10.3(10)
N1 C1 C2 C3 -84.7(10)
C5 C2 C3 C4 10.0(8)
C1 C2 C3 C4 117.1(9)
C2 C3 C4 C15 108.5(9)
C2 C3 C4 C5 -9.8(8)
C3 C2 C5 C6 105.5(9)
C1 C2 C5 C6 -10.8(10)
C3 C2 C5 C4 -10.0(8)
C1 C2 C5 C4 -126.2(8)
C15 C4 C5 C2 -108.7(9)
C3 C4 C5 C2 9.9(8)
C15 C4 C5 C6 143.3(10)
C3 C4 C5 C6 -98.2(9)
C1 N1 C6 O1 -179.5(9)
C7 N1 C6 O1 0.7(15)
C1 N1 C6 C5 -0.1(11)
C7 N1 C6 C5 -180.0(7)
C2 C5 C6 O1 -173.6(9)
C4 C5 C6 O1 -73.4(13)
C2 C5 C6 N1 7.0(10)
C4 C5 C6 N1 107.2(9)
C6 N1 C7 C9 -132.7(9)
C1 N1 C7 C9 47.4(12)
C6 N1 C7 C8 100.2(10)
C1 N1 C7 C8 -79.6(10)
N1 C7 C9 C14 -82.6(11)
C8 C7 C9 C14 44.2(13)
N1 C7 C9 C10 93.1(11)
C8 C7 C9 C10 -140.1(10)
C14 C9 C10 C11 -1.1(16)
C7 C9 C10 C11 -177.0(10)
C9 C10 C11 C12 1.5(17)
C10 C11 C12 C13 -0.8(18)
C11 C12 C13 C14 -0.3(18)
C12 C13 C14 C9 0.7(18)
C10 C9 C14 C13 0.1(15)
C7 C9 C14 C13 175.8(10)
C3 C4 C15 C20 147.3(10)
C5 C4 C15 C20 -113.0(11)
C3 C4 C15 C16 -37.7(14)
C5 C4 C15 C16 62.0(13)
C20 C15 C16 C17 -3.2(16)
C4 C15 C16 C17 -178.3(8)
C15 C16 C17 C18 -0.7(16)
C16 C17 C18 C19 2.9(18)
C17 C18 C19 C20 -1.1(19)
C16 C15 C20 C19 5.2(16)
C4 C15 C20 C19 -179.7(10)
C18 C19 C20 C15 -3.1(17)
